data_2203644
loop_
_publ_author_name
'Jian Zhou'
'Zhen-Feng Chen'
'Yan-Shu Tan'
'Xian-Wen Wang'
'Yu-Hui Tan'
'Hong Liang'
'Yong Zhang'

_publ_section_title
;
 Bis{1-[(<i>E</i>)-2-pyridinylmethylidene]semicarbazide}cobalt(II)
 diperchlorate monohydrate
;
_journal_issue 5
_journal_name_full 'Acta Crystallographica Section E'
_journal_page_first m519
_journal_page_last m521
_journal_paper_doi 10.1107/S1600536804007494
_journal_volume 60
_journal_year 2004
_chemical_formula_iupac '[Co (C7 H8 N4 O)2] (Cl O4)2, H2 O'
_chemical_formula_moiety 'C14 H16 Co N8 O2 2+, 2Cl O4 1-, H2 O'
_chemical_formula_sum 'C14 H18 Cl2 Co N8 O11'
_chemical_formula_weight 604.19
_chemical_name_systematic
;
Bis{1-[(E)-2-pyridinylmethylidene]semicarbazide}cobalt(II)
diperchlorate monohydrate
;
_space_group_IT_number 2
_symmetry_cell_setting triclinic
_symmetry_space_group_name_Hall '-P 1'
_symmetry_space_group_name_H-M 'P -1'
_atom_sites_solution_hydrogens geom
_atom_sites_solution_primary direct
_atom_sites_solution_secondary difmap
_audit_creation_method SHELXL-97
_cell_angle_alpha 112.954(4)
_cell_angle_beta 110.050(4)
_cell_angle_gamma 94.017(3)
_cell_formula_units_Z 2
_cell_length_a 9.984(3)
_cell_length_b 11.082(4)
_cell_length_c 12.196(5)
_cell_measurement_reflns_used 4571
_cell_measurement_temperature 193(2)
_cell_measurement_theta_max 27.5
_cell_measurement_theta_min 3.3
_cell_volume 1134.4(7)
_computing_cell_refinement CrystalClear
_computing_data_collection 'CrystalClear (Rigaku, 1999)'
_computing_data_reduction 'CrystalStructure (Rigaku/MSC, 2000)'
_computing_molecular_graphics 'SHELXTL (Siemens, 1994)'
_computing_publication_material SHELXTL
_computing_structure_refinement 'SHELXL97 (Sheldrick, 1997)'
_computing_structure_solution 'SHELXS97 (Sheldrick, 1997)'
_diffrn_ambient_temperature 193(2)
_diffrn_detector_area_resol_mean 7.31
_diffrn_measured_fraction_theta_full 0.982
_diffrn_measured_fraction_theta_max 0.982
_diffrn_measurement_device_type 'Rigaku Mercury'
_diffrn_measurement_method \w
_diffrn_radiation_monochromator graphite
_diffrn_radiation_source 'fine-focus sealed tube'
_diffrn_radiation_type MoK\a
_diffrn_radiation_wavelength 0.71073
_diffrn_reflns_av_R_equivalents 0.0353
_diffrn_reflns_av_sigmaI/netI 0.0434
_diffrn_reflns_limit_h_max 12
_diffrn_reflns_limit_h_min -11
_diffrn_reflns_limit_k_max 14
_diffrn_reflns_limit_k_min -14
_diffrn_reflns_limit_l_max 13
_diffrn_reflns_limit_l_min -15
_diffrn_reflns_number 12785
_diffrn_reflns_theta_full 27.47
_diffrn_reflns_theta_max 27.47
_diffrn_reflns_theta_min 3.31
_diffrn_standards_decay_% 0
_diffrn_standards_interval_count 0
_diffrn_standards_interval_time 0
_diffrn_standards_number 0
_exptl_absorpt_coefficient_mu 1.067
_exptl_absorpt_correction_T_max 0.9101
_exptl_absorpt_correction_T_min 0.7332
_exptl_absorpt_correction_type multi-scan
_exptl_absorpt_process_details '(Jacobson, 1998)'
_exptl_crystal_colour orange--red
_exptl_crystal_density_diffrn 1.769
_exptl_crystal_density_method 'not measured'
_exptl_crystal_description chip
_exptl_crystal_F_000 614
_exptl_crystal_size_max 0.31
_exptl_crystal_size_mid 0.30
_exptl_crystal_size_min 0.09
_refine_diff_density_max 0.392
_refine_diff_density_min -0.483
_refine_ls_extinction_method none
_refine_ls_goodness_of_fit_ref 1.137
_refine_ls_hydrogen_treatment mixed
_refine_ls_matrix_type full
_refine_ls_number_parameters 331
_refine_ls_number_reflns 5106
_refine_ls_number_restraints 3
_refine_ls_restrained_S_all 1.136
_refine_ls_R_factor_all 0.0659
_refine_ls_R_factor_gt 0.0509
_refine_ls_shift/su_max 0.001
_refine_ls_shift/su_mean 0.000
_refine_ls_structure_factor_coef Fsqd
_refine_ls_weighting_details 'calc w = 1/[\s^2^(Fo^2^)+(0.0346P)^2^+1.3252P] where P = (Fo^2^+2Fc^2^)/3'
_refine_ls_weighting_scheme calc
_refine_ls_wR_factor_gt 0.0992
_refine_ls_wR_factor_ref 0.1047
_reflns_number_gt 4358
_reflns_number_total 5106
_reflns_threshold_expression I>2\s(I)
_cod_data_source_file ng6017.cif
_cod_data_source_block I
_cod_database_code 2203644
_cod_database_fobs_code 2203644

loop_
_symmetry_equiv_pos_as_xyz
'x, y, z'
'-x, -y, -z'

loop_
_atom_site_label
_atom_site_fract_x
_atom_site_fract_y
_atom_site_fract_z
_atom_site_U_iso_or_equiv
_atom_site_adp_type
_atom_site_calc_flag
_atom_site_refinement_flags
_atom_site_occupancy
_atom_site_type_symbol
Co1 0.44207(4) 0.49908(4) 0.72939(3) 0.01993(11) Uani d . 1 Co
Cl1 0.09103(8) 0.79693(8) 0.97529(8) 0.03300(18) Uani d . 1 Cl
Cl2 0.40605(10) 0.98753(8) 0.69923(7) 0.0371(2) Uani d . 1 Cl
O1 0.6161(2) 0.4026(2) 0.78164(19) 0.0288(5) Uani d . 1 O
O2 0.5844(2) 0.6898(2) 0.79851(19) 0.0313(5) Uani d . 1 O
O3 0.0833(3) 0.6730(3) 0.9842(4) 0.0686(9) Uani d . 1 O
O4 0.1644(3) 0.9066(3) 1.1036(3) 0.0631(8) Uani d . 1 O
O5 -0.0527(3) 0.8105(3) 0.9213(4) 0.0855(12) Uani d . 1 O
O6 0.1698(4) 0.8001(3) 0.8992(3) 0.0712(10) Uani d . 1 O
O7 0.3314(4) 0.9512(3) 0.7669(3) 0.0707(10) Uani d . 1 O
O8 0.4743(3) 1.1283(2) 0.7714(2) 0.0436(6) Uani d . 1 O
O9 0.3032(3) 0.9589(3) 0.5714(2) 0.0509(7) Uani d . 1 O
O10 0.5154(3) 0.9114(3) 0.6867(2) 0.0646(9) Uani d . 1 O
O1W 0.9163(6) 0.8906(4) 0.6892(4) 0.0952(13) Uani d D 1 O
H1W1 1.005(2) 0.911(5) 0.702(6) 0.114 Uiso d D 1 H
H1W2 0.894(5) 0.955(4) 0.740(5) 0.114 Uiso d D 1 H
N1 0.2813(3) 0.5382(2) 0.5888(2) 0.0241(5) Uani d . 1 N
N2 0.4445(3) 0.3686(2) 0.5563(2) 0.0231(5) Uani d . 1 N
N3 0.5383(3) 0.2863(2) 0.5632(2) 0.0279(6) Uani d . 1 N
H3B 0.5425 0.2230 0.4939 0.033 Uiso calc R 1 H
N4 0.7206(3) 0.2332(3) 0.6990(3) 0.0374(7) Uani d . 1 N
H4B 0.7813 0.2459 0.7766 0.045 Uiso calc R 1 H
H4C 0.7228 0.1694 0.6289 0.045 Uiso calc R 1 H
N5 0.2835(3) 0.3720(2) 0.7458(2) 0.0223(5) Uani d . 1 N
N6 0.4363(3) 0.6161(2) 0.9043(2) 0.0213(5) Uani d . 1 N
N7 0.5187(3) 0.7440(2) 0.9685(2) 0.0256(5) Uani d . 1 N
H7A 0.5229 0.8014 1.0445 0.031 Uiso calc R 1 H
N8 0.6749(3) 0.9012(3) 0.9646(3) 0.0395(7) Uani d . 1 N
H8B 0.7256 0.9277 0.9283 0.047 Uiso calc R 1 H
H8C 0.6776 0.9578 1.0403 0.047 Uiso calc R 1 H
C1 0.2020(3) 0.6307(3) 0.6085(3) 0.0318(7) Uani d . 1 C
H1 0.2139 0.6856 0.6951 0.038 Uiso calc R 1 H
C2 0.1040(4) 0.6501(4) 0.5089(4) 0.0393(8) Uani d . 1 C
H2 0.0504 0.7176 0.5267 0.047 Uiso calc R 1 H
C3 0.0850(4) 0.5696(4) 0.3824(3) 0.0391(8) Uani d . 1 C
H3 0.0170 0.5805 0.3122 0.047 Uiso calc R 1 H
C4 0.1657(3) 0.4731(3) 0.3589(3) 0.0339(7) Uani d . 1 C
H4 0.1548 0.4171 0.2728 0.041 Uiso calc R 1 H
C5 0.2627(3) 0.4602(3) 0.4641(3) 0.0246(6) Uani d . 1 C
C6 0.3548(3) 0.3627(3) 0.4493(3) 0.0258(6) Uani d . 1 C
H6 0.3482 0.3000 0.3668 0.031 Uiso calc R 1 H
C7 0.6260(3) 0.3103(3) 0.6875(3) 0.0253(6) Uani d . 1 C
C8 0.2069(3) 0.2461(3) 0.6630(3) 0.0291(7) Uani d . 1 C
H8 0.2144 0.2052 0.5815 0.035 Uiso calc R 1 H
C9 0.1169(4) 0.1723(3) 0.6909(3) 0.0336(7) Uani d . 1 C
H9 0.0627 0.0831 0.6292 0.040 Uiso calc R 1 H
C10 0.1071(3) 0.2303(3) 0.8096(3) 0.0330(7) Uani d . 1 C
H10 0.0481 0.1804 0.8316 0.040 Uiso calc R 1 H
C11 0.1837(3) 0.3612(3) 0.8961(3) 0.0290(7) Uani d . 1 C
H11 0.1764 0.4038 0.9775 0.035 Uiso calc R 1 H
C12 0.2713(3) 0.4293(3) 0.8618(3) 0.0216(6) Uani d . 1 C
C13 0.3557(3) 0.5684(3) 0.9468(3) 0.0223(6) Uani d . 1 C
H13 0.3511 0.6198 1.0280 0.027 Uiso calc R 1 H
C14 0.5952(3) 0.7772(3) 0.9060(3) 0.0250(6) Uani d . 1 C

loop_
_atom_site_aniso_label
_atom_site_aniso_U_11
_atom_site_aniso_U_22
_atom_site_aniso_U_33
_atom_site_aniso_U_12
_atom_site_aniso_U_13
_atom_site_aniso_U_23
Co1 0.0266(2) 0.0190(2) 0.01370(18) 0.00440(15) 0.01079(15) 0.00462(14)
Cl1 0.0333(4) 0.0306(4) 0.0358(4) 0.0068(3) 0.0150(3) 0.0145(3)
Cl2 0.0598(5) 0.0256(4) 0.0234(4) 0.0120(4) 0.0217(4) 0.0039(3)
O1 0.0373(12) 0.0341(12) 0.0179(10) 0.0154(10) 0.0148(9) 0.0100(9)
O2 0.0446(13) 0.0237(11) 0.0203(10) -0.0043(9) 0.0188(10) 0.0017(9)
O3 0.075(2) 0.0523(18) 0.120(3) 0.0293(16) 0.059(2) 0.059(2)
O4 0.0701(19) 0.066(2) 0.0325(14) -0.0130(15) 0.0202(14) 0.0074(13)
O5 0.0481(18) 0.071(2) 0.094(3) 0.0282(17) -0.0038(18) 0.020(2)
O6 0.116(3) 0.0487(18) 0.068(2) 0.0059(17) 0.071(2) 0.0161(15)
O7 0.127(3) 0.0387(16) 0.0523(17) -0.0033(17) 0.0586(19) 0.0098(14)
O8 0.0623(16) 0.0271(12) 0.0338(13) 0.0044(11) 0.0254(12) 0.0020(10)
O9 0.0639(17) 0.0495(16) 0.0245(12) 0.0209(14) 0.0139(12) 0.0042(11)
O10 0.088(2) 0.0586(18) 0.0298(13) 0.0477(17) 0.0177(14) 0.0028(13)
O1W 0.147(4) 0.057(2) 0.063(2) -0.009(2) 0.043(3) 0.0129(18)
N1 0.0271(12) 0.0218(12) 0.0223(12) 0.0024(10) 0.0097(10) 0.0095(10)
N2 0.0291(13) 0.0217(12) 0.0195(12) 0.0046(10) 0.0145(10) 0.0061(10)
N3 0.0370(14) 0.0253(13) 0.0199(12) 0.0130(11) 0.0158(11) 0.0039(10)
N4 0.0504(17) 0.0452(17) 0.0328(15) 0.0273(14) 0.0279(14) 0.0207(13)
N5 0.0265(12) 0.0217(12) 0.0207(12) 0.0057(10) 0.0121(10) 0.0090(10)
N6 0.0257(12) 0.0209(12) 0.0161(11) 0.0060(10) 0.0098(10) 0.0059(9)
N7 0.0340(14) 0.0200(12) 0.0168(11) 0.0012(10) 0.0142(10) -0.0003(9)
N8 0.0588(19) 0.0258(14) 0.0265(14) -0.0079(13) 0.0234(14) 0.0020(11)
C1 0.0365(17) 0.0257(16) 0.0320(17) 0.0080(13) 0.0132(14) 0.0120(13)
C2 0.0355(18) 0.038(2) 0.047(2) 0.0121(15) 0.0120(16) 0.0256(17)
C3 0.0280(17) 0.050(2) 0.0394(19) 0.0049(15) 0.0036(15) 0.0290(17)
C4 0.0294(16) 0.0427(19) 0.0235(15) -0.0038(14) 0.0044(13) 0.0160(14)
C5 0.0275(15) 0.0244(15) 0.0184(13) -0.0023(12) 0.0080(12) 0.0085(12)
C6 0.0331(16) 0.0258(15) 0.0134(13) -0.0003(12) 0.0098(12) 0.0047(11)
C7 0.0334(16) 0.0253(15) 0.0239(14) 0.0086(13) 0.0170(13) 0.0122(12)
C8 0.0320(16) 0.0257(16) 0.0282(16) 0.0044(13) 0.0148(14) 0.0086(13)
C9 0.0333(17) 0.0235(16) 0.0388(18) 0.0015(13) 0.0128(15) 0.0111(14)
C10 0.0305(16) 0.0372(18) 0.0388(18) 0.0065(14) 0.0157(14) 0.0228(15)
C11 0.0306(16) 0.0371(18) 0.0270(15) 0.0087(14) 0.0157(13) 0.0180(14)
C12 0.0233(14) 0.0269(15) 0.0195(13) 0.0099(12) 0.0101(11) 0.0131(12)
C13 0.0246(14) 0.0281(15) 0.0167(13) 0.0089(12) 0.0104(11) 0.0101(11)
C14 0.0295(15) 0.0231(15) 0.0171(13) 0.0018(12) 0.0080(12) 0.0058(11)

loop_
_atom_type_symbol
_atom_type_description
_atom_type_scat_dispersion_real
_atom_type_scat_dispersion_imag
_atom_type_scat_source
C C 0.0033 0.0016 'International Tables Vol C Tables 4.2.6.8 and 6.1.1.4'
H H 0.0000 0.0000 'International Tables Vol C Tables 4.2.6.8 and 6.1.1.4'
N N 0.0061 0.0033 'International Tables Vol C Tables 4.2.6.8 and 6.1.1.4'
O O 0.0106 0.0060 'International Tables Vol C Tables 4.2.6.8 and 6.1.1.4'
Cl Cl 0.1484 0.1585 'International Tables Vol C Tables 4.2.6.8 and 6.1.1.4'
Co Co 0.3494 0.9721 'International Tables Vol C Tables 4.2.6.8 and 6.1.1.4'

loop_
_geom_angle_atom_site_label_1
_geom_angle_atom_site_label_2
_geom_angle_atom_site_label_3
_geom_angle
_geom_angle_publ_flag
N1 Co1 N2 76.26(10) yes
N1 Co1 N5 93.98(9) yes
N1 Co1 N6 106.22(9) yes
N2 Co1 N5 100.11(9) yes
N2 Co1 N6 175.45(10) yes
N5 Co1 N6 76.04(9) yes
N1 Co1 O1 150.79(8) yes
N1 Co1 O2 90.59(9) yes
N2 Co1 O1 74.83(9) yes
N2 Co1 O2 108.96(9) yes
N5 Co1 O1 95.03(9) yes
N5 Co1 O2 150.82(8) yes
N6 Co1 O1 102.90(9) yes
N6 Co1 O2 75.01(9) yes
O1 Co1 O2 94.87(9) yes
O5 Cl1 O6 111.6(2) ?
O5 Cl1 O3 108.4(2) ?
O6 Cl1 O3 109.94(18) ?
O5 Cl1 O4 108.1(2) ?
O6 Cl1 O4 109.27(18) ?
O3 Cl1 O4 109.4(2) ?
O7 Cl2 O8 108.32(15) ?
O7 Cl2 O9 109.7(2) ?
O8 Cl2 O9 110.20(16) ?
O7 Cl2 O10 110.3(2) ?
O8 Cl2 O10 109.79(18) ?
O9 Cl2 O10 108.50(15) ?
C7 O1 Co1 114.42(19) ?
C14 O2 Co1 114.86(18) ?
H1W1 O1W H1W2 110.9(18) ?
C1 N1 C5 117.7(3) ?
C1 N1 Co1 128.3(2) ?
C5 N1 Co1 113.97(19) ?
C6 N2 N3 123.6(2) ?
C6 N2 Co1 120.0(2) ?
N3 N2 Co1 116.29(17) ?
N2 N3 C7 114.2(2) ?
N2 N3 H3B 122.9 ?
C7 N3 H3B 122.9 ?
C7 N4 H4B 120.0 ?
C7 N4 H4C 120.0 ?
H4B N4 H4C 120.0 ?
C8 N5 C12 118.0(2) ?
C8 N5 Co1 128.82(19) ?
C12 N5 Co1 112.99(18) ?
C13 N6 N7 123.4(2) ?
C13 N6 Co1 120.2(2) ?
N7 N6 Co1 116.45(17) ?
N6 N7 C14 114.7(2) ?
N6 N7 H7A 122.6 ?
C14 N7 H7A 122.6 ?
C14 N8 H8B 120.0 ?
C14 N8 H8C 120.0 ?
H8B N8 H8C 120.0 ?
N1 C1 C2 122.9(3) ?
N1 C1 H1 118.5 ?
C2 C1 H1 118.5 ?
C1 C2 C3 118.9(3) ?
C1 C2 H2 120.6 ?
C3 C2 H2 120.6 ?
C2 C3 C4 119.6(3) ?
C2 C3 H3 120.2 ?
C4 C3 H3 120.2 ?
C5 C4 C3 118.2(3) ?
C5 C4 H4 120.9 ?
C3 C4 H4 120.9 ?
N1 C5 C4 122.7(3) ?
N1 C5 C6 115.1(2) ?
C4 C5 C6 122.2(3) ?
N2 C6 C5 114.6(2) ?
N2 C6 H6 122.7 ?
C5 C6 H6 122.7 ?
O1 C7 N4 123.9(3) ?
O1 C7 N3 119.8(3) ?
N4 C7 N3 116.3(3) ?
N5 C8 C9 122.6(3) ?
N5 C8 H8 118.7 ?
C9 C8 H8 118.7 ?
C10 C9 C8 119.0(3) ?
C10 C9 H9 120.5 ?
C8 C9 H9 120.5 ?
C9 C10 C11 119.4(3) ?
C9 C10 H10 120.3 ?
C11 C10 H10 120.3 ?
C10 C11 C12 118.6(3) ?
C10 C11 H11 120.7 ?
C12 C11 H11 120.7 ?
N5 C12 C11 122.4(3) ?
N5 C12 C13 115.2(2) ?
C11 C12 C13 122.5(3) ?
N6 C13 C12 115.4(2) ?
N6 C13 H13 122.3 ?
C12 C13 H13 122.3 ?
O2 C14 N8 124.6(3) ?
O2 C14 N7 118.9(3) ?
N8 C14 N7 116.5(2) ?

loop_
_geom_bond_atom_site_label_1
_geom_bond_atom_site_label_2
_geom_bond_distance
_geom_bond_publ_flag
Co1 N1 2.120(2) yes
Co1 N2 2.051(2) yes
Co1 N5 2.158(2) yes
Co1 N6 2.043(2) yes
Co1 O1 2.145(2) yes
Co1 O2 2.136(2) yes
Cl1 O5 1.406(3) ?
Cl1 O6 1.415(3) ?
Cl1 O3 1.418(3) ?
Cl1 O4 1.438(3) ?
Cl2 O7 1.428(3) ?
Cl2 O8 1.429(2) ?
Cl2 O9 1.434(3) ?
Cl2 O10 1.439(3) ?
C7 O1 1.245(3) yes
C14 O2 1.253(3) yes
O1W H1W1 0.846(10) ?
O1W H1W2 0.848(10) ?
N1 C1 1.337(4) ?
N1 C5 1.361(4) ?
N2 C6 1.277(4) ?
N2 N3 1.357(3) ?
N3 C7 1.370(4) ?
N3 H3B 0.8800 ?
N4 C7 1.326(4) ?
N4 H4B 0.8800 ?
N4 H4C 0.8800 ?
N5 C8 1.332(4) ?
N5 C12 1.359(3) ?
N6 C13 1.278(4) ?
N6 N7 1.352(3) ?
N7 C14 1.370(4) ?
N7 H7A 0.8800 ?
N8 C14 1.312(4) ?
N8 H8B 0.8800 ?
N8 H8C 0.8800 ?
C1 C2 1.377(5) ?
C1 H1 0.9500 ?
C2 C3 1.383(5) ?
C2 H2 0.9500 ?
C3 C4 1.384(5) ?
C3 H3 0.9500 ?
C4 C5 1.384(4) ?
C4 H4 0.9500 ?
C5 C6 1.465(4) ?
C6 H6 0.9500 ?
C8 C9 1.384(4) ?
C8 H8 0.9500 ?
C9 C10 1.377(5) ?
C9 H9 0.9500 ?
C10 C11 1.379(4) ?
C10 H10 0.9500 ?
C11 C12 1.383(4) ?
C11 H11 0.9500 ?
C12 C13 1.461(4) ?
C13 H13 0.9500 ?

loop_
_geom_hbond_atom_site_label_D
_geom_hbond_atom_site_label_H
_geom_hbond_atom_site_label_A
_geom_hbond_site_symmetry_A
_geom_hbond_distance_DH
_geom_hbond_distance_HA
_geom_hbond_distance_DA
_geom_hbond_angle_DHA
_geom_hbond_publ_flag
O1w H1w2 O4 2_677 0.848(10) 2.221(19) 3.052(5) 166(6) yes
N3 H3b O10 2_666 0.88 1.96 2.808(3) 161 yes
N4 H4b O3 2_667 0.88 2.50 3.353(5) 165 yes
N4 H4b O4 2_667 0.88 2.61 3.283(4) 134 yes
N4 H4c O9 2_666 0.88 2.21 3.063(4) 165 yes
N7 H7a O8 2_677 0.88 2.06 2.899(3) 159 yes
N8 H8b O4 2_677 0.88 2.30 3.102(4) 151 yes
N8 H8b O5 1_655 0.88 2.65 3.104(5) 113 yes
N8 H8c O7 2_677 0.88 2.20 3.062(4) 165 yes

loop_
_geom_torsion_atom_site_label_1
_geom_torsion_atom_site_label_2
_geom_torsion_atom_site_label_3
_geom_torsion_atom_site_label_4
_geom_torsion
N6 Co1 O1 C7 169.9(2)
N2 Co1 O1 C7 -6.0(2)
N1 Co1 O1 C7 -14.3(3)
O2 Co1 O1 C7 -114.3(2)
N5 Co1 O1 C7 93.1(2)
N6 Co1 O2 C14 -0.5(2)
N2 Co1 O2 C14 -178.1(2)
N1 Co1 O2 C14 106.2(2)
O1 Co1 O2 C14 -102.5(2)
N5 Co1 O2 C14 6.9(3)
N6 Co1 N1 C1 7.0(3)
N2 Co1 N1 C1 -177.0(3)
O2 Co1 N1 C1 -67.6(3)
O1 Co1 N1 C1 -168.7(2)
N5 Co1 N1 C1 83.6(3)
N6 Co1 N1 C5 -175.35(19)
N2 Co1 N1 C5 0.71(19)
O2 Co1 N1 C5 110.1(2)
O1 Co1 N1 C5 9.0(3)
N5 Co1 N1 C5 -98.7(2)
N1 Co1 N2 C6 -2.6(2)
O2 Co1 N2 C6 -88.4(2)
O1 Co1 N2 C6 -178.4(2)
N5 Co1 N2 C6 89.1(2)
N1 Co1 N2 N3 -178.7(2)
O2 Co1 N2 N3 95.5(2)
O1 Co1 N2 N3 5.52(19)
N5 Co1 N2 N3 -87.0(2)
C6 N2 N3 C7 179.5(3)
Co1 N2 N3 C7 -4.6(3)
N6 Co1 N5 C8 -179.5(3)
N2 Co1 N5 C8 -1.9(3)
N1 Co1 N5 C8 74.8(3)
O2 Co1 N5 C8 173.2(2)
O1 Co1 N5 C8 -77.4(3)
N6 Co1 N5 C12 -4.36(18)
N2 Co1 N5 C12 173.17(19)
N1 Co1 N5 C12 -110.10(19)
O2 Co1 N5 C12 -11.7(3)
O1 Co1 N5 C12 97.71(19)
N1 Co1 N6 C13 92.7(2)
O2 Co1 N6 C13 178.9(2)
O1 Co1 N6 C13 -89.4(2)
N5 Co1 N6 C13 2.6(2)
N1 Co1 N6 N7 -86.0(2)
O2 Co1 N6 N7 0.20(18)
O1 Co1 N6 N7 91.9(2)
N5 Co1 N6 N7 -176.1(2)
C13 N6 N7 C14 -178.6(3)
Co1 N6 N7 C14 0.0(3)
C5 N1 C1 C2 -0.1(5)
Co1 N1 C1 C2 177.5(2)
N1 C1 C2 C3 0.7(5)
C1 C2 C3 C4 -0.8(5)
C2 C3 C4 C5 0.4(5)
C1 N1 C5 C4 -0.3(4)
Co1 N1 C5 C4 -178.3(2)
C1 N1 C5 C6 178.8(3)
Co1 N1 C5 C6 0.9(3)
C3 C4 C5 N1 0.2(4)
C3 C4 C5 C6 -178.9(3)
N3 N2 C6 C5 179.6(2)
Co1 N2 C6 C5 3.8(3)
N1 C5 C6 N2 -3.0(4)
C4 C5 C6 N2 176.2(3)
Co1 O1 C7 N4 -176.1(2)
Co1 O1 C7 N3 5.7(3)
N2 N3 C7 O1 -0.9(4)
N2 N3 C7 N4 -179.3(3)
C12 N5 C8 C9 -0.2(4)
Co1 N5 C8 C9 174.7(2)
N5 C8 C9 C10 -0.9(5)
C8 C9 C10 C11 1.8(5)
C9 C10 C11 C12 -1.6(5)
C8 N5 C12 C11 0.4(4)
Co1 N5 C12 C11 -175.3(2)
C8 N5 C12 C13 -178.8(2)
Co1 N5 C12 C13 5.5(3)
C10 C11 C12 N5 0.5(4)
C10 C11 C12 C13 179.6(3)
N7 N6 C13 C12 178.2(2)
Co1 N6 C13 C12 -0.5(3)
N5 C12 C13 N6 -3.6(4)
C11 C12 C13 N6 177.2(3)
Co1 O2 C14 N8 -178.9(3)
Co1 O2 C14 N7 0.6(4)
N6 N7 C14 O2 -0.5(4)
N6 N7 C14 N8 179.2(3)
